data_1543963
loop_
_publ_author_name
'Hagui, Wided'
'Besbes, N\'eji'
'Srasra, Ezzeddine'
'Roisnel, Thierry'
'Soul\'e, Jean-Fran\,cois'
'Doucet, Henri'

_publ_section_title
;
 Short Synthesis of Sulfur Analogues of Polyaromatic Hydrocarbons through
 Three Palladium-Catalyzed C-H Bond Arylations.
;
_journal_issue 17
_journal_name_full 'Organic letters'
_journal_page_first 4182
_journal_page_last 4185
_journal_paper_doi 10.1021/acs.orglett.6b01735
_journal_volume 18
_journal_year 2016
_chemical_compound_source 'synthesis as described'
_chemical_formula_moiety 'C18 H11 N S'
_chemical_formula_sum 'C18 H11 N S'
_chemical_formula_weight 273.34
_chemical_name_systematic
;
 ?
;
_space_group_crystal_system monoclinic
_space_group_IT_number 14
_space_group_name_Hall '-P 2ybc'
_space_group_name_H-M_alt 'P 1 21/c 1'
_symmetry_space_group_name_Hall '-P 2ybc'
_symmetry_space_group_name_H-M 'P 1 21/c 1'
_atom_sites_solution_hydrogens geom
_cell_angle_alpha 90
_cell_angle_beta 98.536(7)
_cell_angle_gamma 90
_cell_formula_units_Z 4
_cell_length_a 6.9955(12)
_cell_length_b 14.118(2)
_cell_length_c 12.822(2)
_cell_measurement_reflns_used 2515
_cell_measurement_temperature 150
_cell_measurement_theta_max 27.01
_cell_measurement_theta_min 2.89
_cell_measurement_wavelength 0.71073
_cell_volume 1252.3(3)
_computing_cell_refinement 'APEX3 (Bruker, 2015); SAINT (Bruker, 2014)'
_computing_data_collection 'SAINT (Bruker, 2014)'
_computing_data_reduction 'SAINT (Bruker, 2014)'
_computing_molecular_graphics 'SXGRAPH (Farrugia, 1999), Mercury (CSD, 2014)'
_computing_publication_material 'CRYSCALC (T. Roisnel, local program, 2016)'
_computing_structure_refinement 'SHELXL-2014/7 (Sheldrick, 2014)'
_computing_structure_solution 'SHELXT (Sheldrick, 2015)'
_diffrn_ambient_temperature 150
_diffrn_detector '(CMOS) PHOTON 100'
_diffrn_measured_fraction_theta_full 0.998
_diffrn_measured_fraction_theta_max 0.996
_diffrn_measurement_device_type 'D8 VENTURE Bruker AXS'
_diffrn_measurement_method 'rotation images'
_diffrn_radiation_monochromator 'multilayer monochromator'
_diffrn_radiation_probe x-ray
_diffrn_radiation_source 'Incoatec microfocus sealed tube'
_diffrn_radiation_type MoK\a
_diffrn_radiation_wavelength 0.71073
_diffrn_reflns_av_R_equivalents 0.1050
_diffrn_reflns_av_unetI/netI 0.0984
_diffrn_reflns_limit_h_max 9
_diffrn_reflns_limit_h_min -7
_diffrn_reflns_limit_k_max 18
_diffrn_reflns_limit_k_min -18
_diffrn_reflns_limit_l_max 16
_diffrn_reflns_limit_l_min -16
_diffrn_reflns_number 10490
_diffrn_reflns_theta_full 25.242
_diffrn_reflns_theta_max 27.472
_diffrn_reflns_theta_min 2.944
_exptl_absorpt_coefficient_mu 0.245
_exptl_absorpt_correction_T_max 0.993
_exptl_absorpt_correction_T_min 0.769
_exptl_absorpt_correction_type multi-scan
_exptl_absorpt_process_details
;
  [Sheldrick, G.M. (2014). SADABS Bruker AXS Inc., Madison, Wisconsin, USA]
;
_exptl_crystal_colour colourless
_exptl_crystal_density_diffrn 1.450
_exptl_crystal_description plate
_exptl_crystal_F_000 568
_exptl_crystal_size_max 0.210
_exptl_crystal_size_mid 0.150
_exptl_crystal_size_min 0.030
_refine_diff_density_max 0.377
_refine_diff_density_min -0.500
_refine_diff_density_rms 0.078
_refine_ls_extinction_method none
_refine_ls_goodness_of_fit_ref 0.995
_refine_ls_hydrogen_treatment constr
_refine_ls_matrix_type full
_refine_ls_number_parameters 182
_refine_ls_number_reflns 2856
_refine_ls_number_restraints 0
_refine_ls_restrained_S_all 0.995
_refine_ls_R_factor_all 0.1092
_refine_ls_R_factor_gt 0.0610
_refine_ls_shift/su_max 0.000
_refine_ls_shift/su_mean 0.000
_refine_ls_structure_factor_coef Fsqd
_refine_ls_weighting_details 'w=1/[\s^2^(Fo^2^)+(0.0424P)^2^+1.6517P] where P=(Fo^2^+2Fc^2^)/3'
_refine_ls_weighting_scheme calc
_refine_ls_wR_factor_gt 0.1190
_refine_ls_wR_factor_ref 0.1372
_reflns_number_gt 1900
_reflns_number_total 2856
_reflns_threshold_expression >2sigma(I)
_cod_data_source_file ol6b01735_si_001.cif
_cod_data_source_block WH_P4_26b
_cod_depositor_comments 'Adding full bibliography for 1543963.cif.'
_cod_original_cell_volume 1252.3(4)
_cod_database_code 1543963

loop_
_space_group_symop_operation_xyz
'x, y, z'
'-x, y+1/2, -z+1/2'
'-x, -y, -z'
'x, -y-1/2, z-1/2'

loop_
_atom_site_label
_atom_site_type_symbol
_atom_site_fract_x
_atom_site_fract_y
_atom_site_fract_z
_atom_site_U_iso_or_equiv
_atom_site_adp_type
_atom_site_occupancy
_atom_site_site_symmetry_order
_atom_site_calc_flag
_atom_site_refinement_flags_posn
_atom_site_refinement_flags_adp
N1 N 0.3809(4) 0.19411(17) 0.5327(2) 0.0285(7) Uani 1 1 d . .
C2 C 0.3378(5) 0.2683(2) 0.5011(2) 0.0199(7) Uani 1 1 d . .
C3 C 0.2781(4) 0.35652(19) 0.4484(2) 0.0163(6) Uani 1 1 d . .
C4 C 0.2295(4) 0.3467(2) 0.3411(2) 0.0183(6) Uani 1 1 d . .
H4 H 0.2368 0.2859 0.3101 0.022 Uiso 1 1 calc R U
C5 C 0.1702(5) 0.4233(2) 0.2775(2) 0.0205(7) Uani 1 1 d . .
H5 H 0.1386 0.4160 0.2032 0.025 Uiso 1 1 calc R U
C6 C 0.1579(4) 0.5102(2) 0.3236(2) 0.0180(6) Uani 1 1 d . .
H6 H 0.1146 0.5632 0.2807 0.022 Uiso 1 1 calc R U
C7 C 0.2077(4) 0.52271(19) 0.4328(2) 0.0143(6) Uani 1 1 d . .
C8 C 0.2693(4) 0.44551(19) 0.5000(2) 0.0130(6) Uani 1 1 d . .
C9 C 0.3179(4) 0.46191(19) 0.6132(2) 0.0138(6) Uani 1 1 d . .
C10 C 0.3775(4) 0.3899(2) 0.6871(2) 0.0185(6) Uani 1 1 d . .
H10 H 0.3867 0.3268 0.6626 0.022 Uiso 1 1 calc R U
C11 C 0.4225(5) 0.4074(2) 0.7925(2) 0.0212(7) Uani 1 1 d . .
H11 H 0.4601 0.3567 0.8399 0.025 Uiso 1 1 calc R U
C12 C 0.4136(5) 0.4988(2) 0.8309(2) 0.0213(7) Uani 1 1 d . .
H12 H 0.4473 0.5111 0.9042 0.026 Uiso 1 1 calc R U
C13 C 0.3561(4) 0.5710(2) 0.7624(2) 0.0192(7) Uani 1 1 d . .
H13 H 0.3505 0.6336 0.7889 0.023 Uiso 1 1 calc R U
C14 C 0.3053(4) 0.55463(19) 0.6544(2) 0.0147(6) Uani 1 1 d . .
C15 C 0.2415(4) 0.63135(19) 0.5845(2) 0.0140(6) Uani 1 1 d . .
C16 C 0.1951(4) 0.61413(19) 0.4789(2) 0.0142(6) Uani 1 1 d . .
C17 C 0.2146(4) 0.72891(18) 0.6105(2) 0.0160(6) Uani 1 1 d . .
H17 H 0.2402 0.7532 0.6803 0.019 Uiso 1 1 calc R U
C18 C 0.1490(4) 0.7826(2) 0.5254(2) 0.0178(6) Uani 1 1 d . .
C19 C 0.1021(5) 0.8859(2) 0.5221(2) 0.0242(7) Uani 1 1 d . .
H19A H 0.1557 0.9152 0.5893 0.036 Uiso 1 1 calc R U
H19B H -0.0385 0.8943 0.5099 0.036 Uiso 1 1 calc R U
H19C H 0.1584 0.9159 0.4648 0.036 Uiso 1 1 calc R U
S1 S 0.11738(11) 0.71646(5) 0.41059(5) 0.0183(2) Uani 1 1 d . .

loop_
_atom_site_aniso_label
_atom_site_aniso_U_11
_atom_site_aniso_U_22
_atom_site_aniso_U_33
_atom_site_aniso_U_23
_atom_site_aniso_U_13
_atom_site_aniso_U_12
N1 0.0409(19) 0.0215(14) 0.0230(14) -0.0005(11) 0.0046(12) 0.0048(13)
C2 0.0236(17) 0.0225(17) 0.0138(14) -0.0038(11) 0.0038(12) 0.0003(13)
C3 0.0137(16) 0.0190(14) 0.0175(14) -0.0004(11) 0.0068(12) -0.0002(12)
C4 0.0179(17) 0.0212(14) 0.0169(14) -0.0048(12) 0.0059(12) -0.0006(13)
C5 0.0235(18) 0.0260(15) 0.0117(14) -0.0024(12) 0.0016(12) -0.0006(13)
C6 0.0184(17) 0.0217(15) 0.0143(14) 0.0026(11) 0.0038(12) -0.0003(13)
C7 0.0123(15) 0.0177(14) 0.0133(13) 0.0017(11) 0.0030(11) -0.0013(12)
C8 0.0093(15) 0.0158(13) 0.0149(13) -0.0009(11) 0.0054(11) -0.0017(11)
C9 0.0129(15) 0.0172(13) 0.0124(13) 0.0010(11) 0.0052(11) -0.0012(12)
C10 0.0226(18) 0.0155(13) 0.0183(15) 0.0002(11) 0.0063(12) -0.0028(12)
C11 0.0231(18) 0.0239(16) 0.0165(15) 0.0073(12) 0.0023(13) 0.0003(13)
C12 0.0265(18) 0.0270(15) 0.0105(14) -0.0015(12) 0.0031(12) 0.0011(14)
C13 0.0221(18) 0.0182(14) 0.0177(15) -0.0013(11) 0.0046(13) 0.0014(13)
C14 0.0146(16) 0.0181(14) 0.0120(13) 0.0015(11) 0.0046(11) -0.0003(12)
C15 0.0124(15) 0.0163(14) 0.0141(13) -0.0013(10) 0.0049(11) -0.0032(11)
C16 0.0136(15) 0.0147(13) 0.0152(14) 0.0042(11) 0.0053(11) -0.0003(12)
C17 0.0195(16) 0.0130(14) 0.0169(14) -0.0015(11) 0.0075(12) -0.0025(12)
C18 0.0191(16) 0.0160(13) 0.0196(14) 0.0001(12) 0.0074(12) -0.0016(13)
C19 0.033(2) 0.0159(14) 0.0244(16) 0.0004(12) 0.0059(14) 0.0021(14)
S1 0.0244(4) 0.0151(3) 0.0154(3) 0.0031(3) 0.0030(3) 0.0004(3)

loop_
_atom_type_symbol
_atom_type_description
_atom_type_scat_dispersion_real
_atom_type_scat_dispersion_imag
_atom_type_scat_source
C C 0.0033 0.0016 'International Tables Vol C Tables 4.2.6.8 and 6.1.1.4'
H H 0.0000 0.0000 'International Tables Vol C Tables 4.2.6.8 and 6.1.1.4'
N N 0.0061 0.0033 'International Tables Vol C Tables 4.2.6.8 and 6.1.1.4'
S S 0.1246 0.1234 'International Tables Vol C Tables 4.2.6.8 and 6.1.1.4'

loop_
_geom_angle_atom_site_label_1
_geom_angle_atom_site_label_2
_geom_angle_atom_site_label_3
_geom_angle
N1 C2 C3 172.9(3)
C4 C3 C8 122.1(3)
C4 C3 C2 113.0(2)
C8 C3 C2 124.8(2)
C3 C4 C5 121.3(3)
C3 C4 H4 119.3
C5 C4 H4 119.3
C6 C5 C4 118.6(3)
C6 C5 H5 120.7
C4 C5 H5 120.7
C5 C6 C7 121.4(3)
C5 C6 H6 119.3
C7 C6 H6 119.3
C6 C7 C8 121.3(3)
C6 C7 C16 120.4(2)
C8 C7 C16 118.4(2)
C7 C8 C3 115.2(2)
C7 C8 C9 119.2(2)
C3 C8 C9 125.5(2)
C10 C9 C14 116.3(2)
C10 C9 C8 123.8(2)
C14 C9 C8 119.9(2)
C11 C10 C9 122.5(3)
C11 C10 H10 118.8
C9 C10 H10 118.8
C10 C11 C12 120.3(3)
C10 C11 H11 119.9
C12 C11 H11 119.9
C13 C12 C11 119.4(3)
C13 C12 H12 120.3
C11 C12 H12 120.3
C12 C13 C14 121.4(3)
C12 C13 H13 119.3
C14 C13 H13 119.3
C13 C14 C9 120.1(3)
C13 C14 C15 120.3(3)
C9 C14 C15 119.6(2)
C16 C15 C14 119.4(2)
C16 C15 C17 112.3(2)
C14 C15 C17 128.2(2)
C15 C16 C7 123.5(2)
C15 C16 S1 111.3(2)
C7 C16 S1 125.3(2)
C18 C17 C15 113.1(2)
C18 C17 H17 123.5
C15 C17 H17 123.5
C17 C18 C19 128.2(3)
C17 C18 S1 111.7(2)
C19 C18 S1 120.2(2)
C18 C19 H19A 109.5
C18 C19 H19B 109.5
H19A C19 H19B 109.5
C18 C19 H19C 109.5
H19A C19 H19C 109.5
H19B C19 H19C 109.5
C18 S1 C16 91.65(14)

loop_
_geom_bond_atom_site_label_1
_geom_bond_atom_site_label_2
_geom_bond_distance
N1 C2 1.147(4)
C2 C3 1.448(4)
C3 C4 1.375(4)
C3 C8 1.425(4)
C4 C5 1.382(4)
C4 H4 0.9500
C5 C6 1.370(4)
C5 H5 0.9500
C6 C7 1.402(4)
C6 H6 0.9500
C7 C8 1.416(4)
C7 C16 1.428(4)
C8 C9 1.459(4)
C9 C10 1.410(4)
C9 C14 1.419(4)
C10 C11 1.364(4)
C10 H10 0.9500
C11 C12 1.385(4)
C11 H11 0.9500
C12 C13 1.366(4)
C12 H12 0.9500
C13 C14 1.397(4)
C13 H13 0.9500
C14 C15 1.434(4)
C15 C16 1.367(4)
C15 C17 1.436(4)
C16 S1 1.735(3)
C17 C18 1.351(4)
C17 H17 0.9500
C18 C19 1.494(4)
C18 S1 1.730(3)
C19 H19A 0.9800
C19 H19B 0.9800
C19 H19C 0.9800

loop_
_geom_torsion_atom_site_label_1
_geom_torsion_atom_site_label_2
_geom_torsion_atom_site_label_3
_geom_torsion_atom_site_label_4
_geom_torsion
C8 C3 C4 C5 0.3(5)
C2 C3 C4 C5 -179.6(3)
C3 C4 C5 C6 -0.9(5)
C4 C5 C6 C7 1.3(5)
C5 C6 C7 C8 -1.2(4)
C5 C6 C7 C16 179.5(3)
C6 C7 C8 C3 0.6(4)
C16 C7 C8 C3 179.9(3)
C6 C7 C8 C9 -179.4(3)
C16 C7 C8 C9 -0.2(4)
C4 C3 C8 C7 -0.2(4)
C2 C3 C8 C7 179.7(3)
C4 C3 C8 C9 179.9(3)
C2 C3 C8 C9 -0.3(5)
C7 C8 C9 C10 178.9(3)
C3 C8 C9 C10 -1.1(5)
C7 C8 C9 C14 -0.8(4)
C3 C8 C9 C14 179.2(3)
C14 C9 C10 C11 -0.5(4)
C8 C9 C10 C11 179.8(3)
C9 C10 C11 C12 -1.0(5)
C10 C11 C12 C13 1.2(5)
C11 C12 C13 C14 0.2(5)
C12 C13 C14 C9 -1.7(5)
C12 C13 C14 C15 178.7(3)
C10 C9 C14 C13 1.8(4)
C8 C9 C14 C13 -178.5(3)
C10 C9 C14 C15 -178.6(3)
C8 C9 C14 C15 1.1(4)
C13 C14 C15 C16 179.1(3)
C9 C14 C15 C16 -0.5(4)
C13 C14 C15 C17 -2.0(5)
C9 C14 C15 C17 178.4(3)
C14 C15 C16 C7 -0.4(4)
C17 C15 C16 C7 -179.5(3)
C14 C15 C16 S1 178.8(2)
C17 C15 C16 S1 -0.3(3)
C6 C7 C16 C15 -179.9(3)
C8 C7 C16 C15 0.8(4)
C6 C7 C16 S1 1.0(4)
C8 C7 C16 S1 -178.3(2)
C16 C15 C17 C18 0.1(4)
C14 C15 C17 C18 -178.8(3)
C15 C17 C18 C19 179.1(3)
C15 C17 C18 S1 0.1(3)
C17 C18 S1 C16 -0.2(2)
C19 C18 S1 C16 -179.3(3)
C15 C16 S1 C18 0.3(2)
C7 C16 S1 C18 179.5(3)
